data_4000009
loop_
_publ_author_name
'Law, Teresa S-C.'
'Williams, Ian D.'

_publ_section_title
;
 Organo-Directed Synthesis of Manganese Vanadates with Variable
 Stoichiometry and Dimensionality: 1-D [(Hen)~2~Mn(VO~3~)~4~],
 2-D [H~2~en]~2~[Mn(VO~3~)~6~], and 3-D [H~2~en][MnF(VO~3~)~3~]
;
_journal_coden_ASTM CMATEX
_journal_issue 8
_journal_name_full 'Chemistry of Materials'
_journal_page_first 2070
_journal_page_last 2072
_journal_paper_doi 10.1021/cm000190c
_journal_volume 12
_journal_year 2000
_chemical_formula_moiety 'C4 H18 Mn N4 O12 V4'
_chemical_formula_sum 'C4 H18 Mn N4 O12 V4'
_chemical_formula_weight 572.91
_space_group_IT_number 14
_symmetry_cell_setting monoclinic
_symmetry_space_group_name_Hall '-P 2yn'
_symmetry_space_group_name_H-M 'P 1 21/n 1'
_atom_sites_solution_hydrogens geom
_atom_sites_solution_primary direct
_atom_sites_solution_secondary difmap
_audit_creation_method SHELXL-97
_cell_angle_alpha 90.00
_cell_angle_beta 101.04(1)
_cell_angle_gamma 90.00
_cell_formula_units_Z 2
_cell_length_a 5.811(1)
_cell_length_b 17.884(4)
_cell_length_c 8.417(2)
_cell_measurement_reflns_used ?
_cell_measurement_temperature 293(2)
_cell_measurement_theta_max ?
_cell_measurement_theta_min ?
_cell_volume 858.5(3)
_computing_structure_refinement 'SHELXL-97 (Sheldrick, 1997)'
_computing_structure_solution 'SHELXS-97 (Sheldrick, 1990)'
_diffrn_ambient_temperature 293(2)
_diffrn_detector_area_resol_mean ?
_diffrn_measured_fraction_theta_full 0.987
_diffrn_measured_fraction_theta_max 0.987
_diffrn_measurement_device_type ?
_diffrn_measurement_method ?
_diffrn_radiation_monochromator graphite
_diffrn_radiation_source 'fine-focus sealed tube'
_diffrn_radiation_type MoK\a
_diffrn_radiation_wavelength 0.71073
_diffrn_reflns_av_R_equivalents 0.0147
_diffrn_reflns_av_sigmaI/netI 0.0248
_diffrn_reflns_limit_h_max 7
_diffrn_reflns_limit_h_min 0
_diffrn_reflns_limit_k_max 23
_diffrn_reflns_limit_k_min 0
_diffrn_reflns_limit_l_max 10
_diffrn_reflns_limit_l_min -10
_diffrn_reflns_number 2124
_diffrn_reflns_theta_full 27.48
_diffrn_reflns_theta_max 27.48
_diffrn_reflns_theta_min 2.28
_diffrn_standards_decay_% ?
_diffrn_standards_interval_count ?
_diffrn_standards_interval_time ?
_diffrn_standards_number ?
_exptl_absorpt_coefficient_mu 2.876
_exptl_absorpt_correction_T_max 0.95
_exptl_absorpt_correction_T_min 0.54
_exptl_absorpt_correction_type 'empirical via \y scans'
_exptl_absorpt_process_details ?
_exptl_crystal_colour Orange-red
_exptl_crystal_density_diffrn 2.216
_exptl_crystal_density_meas ?
_exptl_crystal_density_method 'not measured'
_exptl_crystal_description Block
_exptl_crystal_F_000 566
_exptl_crystal_size_max 0.5
_exptl_crystal_size_mid 0.4
_exptl_crystal_size_min 0.25
_refine_diff_density_max 0.333
_refine_diff_density_min -0.356
_refine_diff_density_rms 0.072
_refine_ls_extinction_coef ?
_refine_ls_extinction_method none
_refine_ls_goodness_of_fit_ref 1.100
_refine_ls_hydrogen_treatment mixed
_refine_ls_matrix_type full
_refine_ls_number_parameters 115
_refine_ls_number_reflns 1942
_refine_ls_number_restraints 0
_refine_ls_restrained_S_all 1.100
_refine_ls_R_factor_all 0.0246
_refine_ls_R_factor_gt 0.0222
_refine_ls_shift/su_max 0.012
_refine_ls_shift/su_mean 0.002
_refine_ls_structure_factor_coef Fsqd
_refine_ls_weighting_details 'calc w=1/[\s^2^(Fo^2^)+(0.0271P)^2^+0.2800P] where P=(Fo^2^+2Fc^2^)/3'
_refine_ls_weighting_scheme calc
_refine_ls_wR_factor_gt 0.0573
_refine_ls_wR_factor_ref 0.0586
_reflns_number_gt 1820
_reflns_number_total 1942
_reflns_threshold_expression >2sigma(I)
_cod_data_source_file cm000190c.cif
_cod_data_source_block law19
_cod_depositor_comments
;
The following automatic conversions were performed:
'_symmetry_cell_setting' value 'Monoclinic' changed to 'monoclinic'
according to '/home/saulius/struct/CIF-dictionaries/cif_core.dic'
dictionary named 'cif_core.dic' version 2.4.1 from 2010-06-29.

Automatic conversion script
Id: cif_fix_enum 1527 2010-12-29 10:47:43Z saulius 
;
_cod_original_sg_symbol_H-M P2(1)/n
_cod_database_code 4000009

loop_
_symmetry_equiv_pos_as_xyz
'x, y, z'
'-x+1/2, y+1/2, -z+1/2'
'-x, -y, -z'
'x-1/2, -y-1/2, z-1/2'

loop_
_atom_site_label
_atom_site_type_symbol
_atom_site_fract_x
_atom_site_fract_y
_atom_site_fract_z
_atom_site_U_iso_or_equiv
_atom_site_adp_type
_atom_site_occupancy
_atom_site_symmetry_multiplicity
_atom_site_calc_flag
_atom_site_refinement_flags
_atom_site_disorder_assembly
_atom_site_disorder_group
Mn1 Mn 0.0000 0.0000 0.0000 0.01320(10) Uani 1 2 d S . .
V2 V 0.21920(5) -0.176110(15) 0.13889(4) 0.01186(9) Uani 1 1 d . . .
V3 V 0.21896(5) 0.114154(16) -0.29406(3) 0.01193(9) Uani 1 1 d . . .
O2 O 0.1417(2) -0.11290(7) -0.00913(16) 0.0180(3) Uani 1 1 d . . .
O3 O 0.2093(2) 0.04372(7) -0.16673(17) 0.0206(3) Uani 1 1 d . . .
O21 O 0.2680(3) -0.25473(8) 0.0553(2) 0.0288(3) Uani 1 1 d . . .
O22 O -0.0196(2) -0.18681(7) 0.24850(17) 0.0194(3) Uani 1 1 d . . .
O31 O 0.5184(2) 0.14619(8) -0.27030(17) 0.0246(3) Uani 1 1 d . . .
O32 O 0.1327(2) 0.08329(8) -0.47723(17) 0.0242(3) Uani 1 1 d . . .
N1 N 0.2775(3) 0.03021(9) 0.2165(2) 0.0186(3) Uani 1 1 d . . .
H1A H 0.3790 -0.0082 0.2371 0.022 Uiso 1 1 d R . .
H1B H 0.2079 0.0352 0.3027 0.022 Uiso 1 1 d R . .
C1 C 0.4121(3) 0.09877(11) 0.2025(2) 0.0217(4) Uani 1 1 d . . .
H1C H 0.3084 0.1410 0.1944 0.026 Uiso 1 1 d R . .
H1D H 0.4734 0.0963 0.1045 0.026 Uiso 1 1 d R . .
C2 C 0.6137(3) 0.11062(10) 0.3442(2) 0.0194(4) Uani 1 1 d . . .
H2A H 0.7018 0.0652 0.3664 0.023 Uiso 1 1 d R . .
H2B H 0.5533 0.1239 0.4389 0.023 Uiso 1 1 d R . .
N2 N 0.7697(3) 0.17171(9) 0.3048(2) 0.0196(3) Uani 1 1 d . . .
H2C H 0.8190 0.1605 0.2126 0.024 Uiso 1 1 d R . .
H2D H 0.8964 0.1760 0.3846 0.024 Uiso 1 1 d R . .
H2E H 0.6904 0.2152 0.2929 0.024 Uiso 1 1 d R . .

loop_
_atom_site_aniso_label
_atom_site_aniso_U_11
_atom_site_aniso_U_22
_atom_site_aniso_U_33
_atom_site_aniso_U_23
_atom_site_aniso_U_13
_atom_site_aniso_U_12
Mn1 0.01426(18) 0.01297(18) 0.01199(18) 0.00114(13) 0.00157(14) -0.00055(13)
V2 0.00974(14) 0.01178(14) 0.01426(16) 0.00076(10) 0.00278(11) 0.00065(10)
V3 0.00941(15) 0.01474(15) 0.01165(15) 0.00082(10) 0.00204(11) -0.00041(10)
O2 0.0195(6) 0.0188(6) 0.0162(6) 0.0018(5) 0.0045(5) 0.0050(5)
O3 0.0221(6) 0.0208(6) 0.0212(7) 0.0051(5) 0.0102(5) 0.0035(5)
O21 0.0333(8) 0.0181(7) 0.0355(8) -0.0048(6) 0.0082(7) 0.0058(6)
O22 0.0159(6) 0.0172(6) 0.0275(7) 0.0055(5) 0.0098(5) 0.0020(5)
O31 0.0137(6) 0.0373(8) 0.0219(7) 0.0044(6) 0.0014(5) -0.0054(6)
O32 0.0263(7) 0.0288(7) 0.0154(6) -0.0023(5) -0.0010(6) -0.0031(6)
N1 0.0187(7) 0.0187(7) 0.0172(8) -0.0015(6) 0.0002(6) -0.0015(6)
C1 0.0178(8) 0.0253(9) 0.0200(9) 0.0006(7) -0.0015(7) -0.0055(7)
C2 0.0195(9) 0.0215(9) 0.0160(9) -0.0012(7) 0.0002(7) -0.0031(7)
N2 0.0170(7) 0.0202(8) 0.0199(8) -0.0027(6) -0.0006(6) -0.0016(6)

loop_
_atom_type_symbol
_atom_type_description
_atom_type_scat_dispersion_real
_atom_type_scat_dispersion_imag
_atom_type_scat_source
C C 0.0033 0.0016 'International Tables Vol C Tables 4.2.6.8 and 6.1.1.4'
H H 0.0000 0.0000 'International Tables Vol C Tables 4.2.6.8 and 6.1.1.4'
N N 0.0061 0.0033 'International Tables Vol C Tables 4.2.6.8 and 6.1.1.4'
O O 0.0106 0.0060 'International Tables Vol C Tables 4.2.6.8 and 6.1.1.4'
V V 0.3005 0.5294 'International Tables Vol C Tables 4.2.6.8 and 6.1.1.4'
Mn Mn 0.3368 0.7283 'International Tables Vol C Tables 4.2.6.8 and 6.1.1.4'

loop_
_geom_angle_atom_site_label_1
_geom_angle_atom_site_label_2
_geom_angle_atom_site_label_3
_geom_angle
_geom_angle_site_symmetry_1
_geom_angle_site_symmetry_3
_geom_angle_publ_flag
O3 Mn1 O3 180.0 . 3 ?
O3 Mn1 O2 92.78(5) . . ?
O3 Mn1 O2 87.22(5) 3 . ?
O3 Mn1 O2 87.22(5) . 3 ?
O3 Mn1 O2 92.78(5) 3 3 ?
O2 Mn1 O2 180.0 . 3 ?
O3 Mn1 N1 91.93(6) . . ?
O3 Mn1 N1 88.08(6) 3 . ?
O2 Mn1 N1 91.94(5) . . ?
O2 Mn1 N1 88.06(5) 3 . ?
O3 Mn1 N1 88.08(6) . 3 ?
O3 Mn1 N1 91.92(6) 3 3 ?
O2 Mn1 N1 88.06(5) . 3 ?
O2 Mn1 N1 91.94(5) 3 3 ?
N1 Mn1 N1 180.0 . 3 ?
O21 V2 O2 107.83(8) . . ?
O21 V2 O31 109.22(7) . 3_655 ?
O2 V2 O31 109.51(7) . 3_655 ?
O21 V2 O22 110.06(7) . . ?
O2 V2 O22 108.97(6) . . ?
O31 V2 O22 111.19(7) 3_655 . ?
O32 V3 O3 108.20(7) . . ?
O32 V3 O31 109.18(7) . . ?
O3 V3 O31 108.65(7) . . ?
O32 V3 O22 110.35(7) . 3 ?
O3 V3 O22 107.59(7) . 3 ?
O31 V3 O22 112.75(7) . 3 ?
V2 O2 Mn1 130.16(7) . . ?
V3 O3 Mn1 141.45(8) . . ?
V2 O22 V3 127.39(7) . 3 ?
V2 O31 V3 148.62(9) 3_655 . ?
C1 N1 Mn1 116.34(12) . . ?
N1 C1 C2 113.30(16) . . ?
N2 C2 C1 109.68(15) . . ?

loop_
_geom_bond_atom_site_label_1
_geom_bond_atom_site_label_2
_geom_bond_distance
_geom_bond_site_symmetry_2
_geom_bond_publ_flag
Mn1 O3 2.1711(14) . ?
Mn1 O3 2.1712(14) 3 ?
Mn1 O2 2.1873(13) . ?
Mn1 O2 2.1873(13) 3 ?
Mn1 N1 2.2555(16) . ?
Mn1 N1 2.2555(16) 3 ?
V2 O21 1.6214(15) . ?
V2 O2 1.6788(13) . ?
V2 O31 1.7855(14) 3_655 ?
V2 O22 1.8178(14) . ?
V3 O32 1.6238(14) . ?
V3 O3 1.6618(14) . ?
V3 O31 1.8065(14) . ?
V3 O22 1.8295(13) 3 ?
O22 V3 1.8295(13) 3 ?
O31 V2 1.7855(14) 3_655 ?
N1 C1 1.471(2) . ?
C1 C2 1.518(3) . ?
C2 N2 1.497(2) . ?
